data_1569545
loop_
_publ_author_name
'Lu, Licheng'
'Lu, Ping'

_publ_section_title
;
 Enantioselective [3+2]-cycloaddition of 2,3-disubstituted cyclobutenones:
 vicinal quaternary stereocenters construction and skeletal
 functionalization.
;
_journal_issue 31
_journal_name_full 'Chemical science'
_journal_page_first 8355
_journal_page_last 8359
_journal_paper_doi 10.1039/d3sc02485g
_journal_volume 14
_journal_year 2023
_chemical_formula_moiety 'C23 H25 N O6'
_chemical_formula_sum 'C23 H25 N O6'
_chemical_formula_weight 411.46
_space_group_crystal_system triclinic
_space_group_IT_number 2
_space_group_name_Hall '-P 1'
_space_group_name_H-M_alt 'P -1'
_symmetry_Int_Tables_number 2
_atom_sites_solution_primary dual
_audit_block_doi 10.5517/ccdc.csd.cc2fz2l3
_audit_creation_date 2023-02-10
_audit_creation_method
;
Olex2 1.2
(compiled 2018.05.29 svn.r3508 for OlexSys, GUI svn.r5506)
;
_audit_update_record
;
2023-05-16 deposited with the CCDC.	2023-07-14 downloaded from the CCDC.
;
_cell_angle_alpha 89.169(2)
_cell_angle_beta 76.315(2)
_cell_angle_gamma 69.111(3)
_cell_formula_units_Z 2
_cell_length_a 8.9746(3)
_cell_length_b 9.7722(3)
_cell_length_c 12.9941(4)
_cell_measurement_reflns_used 13812
_cell_measurement_temperature 172.99(10)
_cell_measurement_theta_max 74.1240
_cell_measurement_theta_min 3.5060
_cell_volume 1031.41(6)
_computing_cell_refinement 'CrysAlisPro 1.171.39.32a (Rigaku OD, 2017)'
_computing_data_collection 'CrysAlisPro 1.171.39.32a (Rigaku OD, 2017)'
_computing_data_reduction 'CrysAlisPro 1.171.39.32a (Rigaku OD, 2017)'
_computing_molecular_graphics 'Olex2 (Dolomanov et al., 2009)'
_computing_publication_material 'Olex2 (Dolomanov et al., 2009)'
_computing_structure_refinement 'olex2.refine (Bourhis et al., 2015)'
_computing_structure_solution 'ShelXT (Sheldrick, 2015)'
_diffrn_ambient_environment N~2~
_diffrn_ambient_temperature 172.99(10)
_diffrn_detector 'CCD plate'
_diffrn_measured_fraction_theta_full 0.9897
_diffrn_measured_fraction_theta_max 0.9897
_diffrn_measurement_details
;
List of Runs (angles in degrees, time in seconds):

  # Type    Start    End  Width  t~exp~   \w     \q     \k     \f   Frames
#--------------------------------------------------------------------------
  1  \w    -19.00  20.00   1.00    1.00    --    0.00  57.00 150.00   39
  2  \w     25.00  51.00   1.00    1.00    --    0.00  57.00 150.00   26
  3  \w     39.00  65.00   1.00    1.00    --    0.00  37.00  90.00   26
  4  \w    -31.00  42.00   1.00    1.00    --    0.00  82.00  90.00   73
  5  \w     32.00  86.00   1.00    1.00    --    0.00  57.00-120.00   54
  6  \w    -64.00 -38.00   1.00    1.00    --    0.00 -19.00  30.00   26
  7  \w    -24.00  17.00   1.00    1.00    --    0.00 -37.00 -30.00   41
  8  \w    -19.00  14.00   1.00    1.00    --    0.00  37.00  90.00   33
  9  \w    -19.00  28.00   1.00    1.00    --    0.00  57.00-120.00   47
 10  \w    -89.00 -12.00   1.00    1.00    --    0.00 -57.00 -60.00   77
 11  \w    -13.00  23.00   1.00    1.00    --    0.00 -19.00  30.00   36
 12  \w     37.00  87.00   1.00    1.00    --    0.00  57.00-180.00   50
 13  \w    -21.00  13.00   1.00    1.00    --    0.00  57.00-180.00   34
 14  \w    -88.00 -63.00   1.00    1.00    --    0.00 -37.00 -30.00   25
 15  \w     65.00  90.00   1.00    1.00    --   95.80  77.00-150.00   25
 16  \w     65.00  90.00   1.00    1.00    --   95.80  77.00 -30.00   25
 17  \w     76.00 122.00   1.00    1.00    --   95.80  45.00 -90.00   46
 18  \w     73.00  98.00   1.00    1.00    --   95.80  61.00 -90.00   25
 19  \w    117.00 173.00   1.00    1.00    --   95.80  77.00  90.00   56
 20  \w     92.00 127.00   1.00    1.00    --   95.80 -82.00-120.00   35
 21  \w     74.00 148.00   1.00    1.00    --   95.80  50.00-150.99   74
 22  \w     65.00  91.00   1.00    1.00    --   95.80  77.00-120.00   26
 23  \w     65.00  91.00   1.00    1.00    --   95.80  77.00 -90.00   26
 24  \w    151.00 183.00   1.00    1.00    --   95.80  77.00 -90.00   32
 25  \w     65.00  90.00   1.00    1.00    --   95.80  77.00 -60.00   25
 26  \w     71.00 128.00   1.00    1.00    --   95.80  61.00-180.00   57
 27  \w     72.00 127.00   1.00    1.00    --   95.80  61.00   0.00   55
 28  \w    140.00 184.00   1.00    1.00    --   95.80  61.00   0.00   44
 29  \w     63.00  89.00   1.00    1.00    --   95.80  82.00-150.00   26
 30  \w    123.00 148.00   1.00    1.00    --   95.80  82.00-150.00   25
 31  \w     65.00  90.00   1.00    1.00    --   95.80  77.00 150.00   25
 32  \w     65.00  90.00   1.00    1.00    --   95.80  77.00  90.00   25
 33  \w     64.00  90.00   1.00    1.00    --   95.80  82.00  60.00   26
 34  \w     92.00 127.00   1.00    1.00    --   95.80 -82.00  30.00   35
 35  \w      6.00  70.00   1.00    1.00    --   95.80 -82.00-120.00   64
 36  \w    134.00 167.00   1.00    1.00    --   95.80  61.00 -30.00   33
 37  \w     71.00 130.00   1.00    1.00    --   95.80  61.00 -30.00   59
 38  \w     61.00 128.00   1.00    1.00    --   95.80 -82.00 120.00   67
 39  \w     27.00  56.00   1.00    1.00    --   95.80 -82.00 120.00   29
 40  \w    112.00 185.00   1.00    1.00    --   95.80  82.00  60.00   73
 41  \w     74.00 103.00   1.00    1.00    --   95.80  61.00 -60.00   29
 42  \w     76.00 120.00   1.00    1.00    --   95.80  45.00 120.00   44
 43  \w     75.00 109.00   1.00    1.00    --   95.80  45.00  90.00   34
 44  \w    141.00 166.00   1.00    1.00    --   95.80  45.00  90.00   25
 45  \w     65.00  90.00   1.00    1.00    --   95.80  77.00   0.00   25
 46  \w     47.00 125.00   1.00    1.00    --   95.80 -82.00 -30.00   78
 47  \w     63.00  97.00   1.00    1.00    --   95.80  82.00   0.00   34
 48  \w     72.00  98.00   1.00    1.00    --   95.80  61.00-120.00   26
 49  \w    113.00 185.00   1.00    1.00    --   95.80  61.00-120.00   72
 50  \w     65.00  91.00   1.00    1.00    --   95.80  77.00 120.00   26
 51  \w     78.00 117.00   1.00    1.00    --   95.80  30.00  60.00   39
 52  \w    132.00 167.00   1.00    1.00    --   95.80  30.00  60.00   35
 53  \w    135.00 161.00   1.00    1.00    --   95.80  77.00  30.00   26
 54  \w     73.00 106.00   1.00    1.00    --   95.80  61.00 150.00   33
 55  \w     71.00  97.00   1.00    1.00    --   95.80  61.00-150.00   26
 56  \w    118.00 185.00   1.00    1.00    --   95.80  61.00-150.00   67
 57  \w      6.00  73.00   1.00    1.00    --   95.80 -82.00-180.00   67
 58  \w     80.00 124.00   1.00    1.00    --   95.80 -82.00-180.00   44
 59  \w     77.00 184.00   1.00    1.00    --   95.80  30.00-180.00  107
 60  \w     65.00  90.00   1.00    1.00    --   95.80  77.00  30.00   25
 61  \w     65.00  90.00   1.00    1.00    --   95.80  77.00  60.00   25
 62  \w    134.00 178.00   1.00    1.00    --   95.80  45.00 -90.00   44
 63  \w     65.00  99.00   1.00    1.00    --   95.80  82.00  30.00   34
 64  \w      6.00 110.00   1.00    1.00    --   95.80 -61.00 -30.00  104
 65  \w     66.00  92.00   1.00    1.00    --   95.80  77.00-180.00   26
 66  \w    111.00 136.00   1.00    1.00    --   95.80  65.00 120.94   25
 67  \w     70.00  96.00   1.00    1.00    --   95.80  65.00 120.94   26
;
_diffrn_measurement_device 'four-circle diffractometer'
_diffrn_measurement_device_type 'XtaLAB AFC12 (RINC): Kappa dual home/near'
_diffrn_measurement_method '\w scans'
_diffrn_orient_matrix_type 'CrysAlisPro convention (1999,Acta A55,543-557)'
_diffrn_orient_matrix_UB_11 0.1251834000
_diffrn_orient_matrix_UB_12 0.0237675000
_diffrn_orient_matrix_UB_13 0.0540417000
_diffrn_orient_matrix_UB_21 0.1414890000
_diffrn_orient_matrix_UB_22 -0.0866655000
_diffrn_orient_matrix_UB_23 -0.0949200000
_diffrn_orient_matrix_UB_31 -0.0165886000
_diffrn_orient_matrix_UB_32 0.1434099000
_diffrn_orient_matrix_UB_33 -0.0552063000
_diffrn_radiation_monochromator graphite
_diffrn_radiation_probe x-ray
_diffrn_radiation_type 'Cu K\a'
_diffrn_radiation_wavelength 1.54184
_diffrn_reflns_av_R_equivalents 0.0345
_diffrn_reflns_av_unetI/netI 0.0217
_diffrn_reflns_limit_h_max 11
_diffrn_reflns_limit_h_min -11
_diffrn_reflns_limit_k_max 12
_diffrn_reflns_limit_k_min -12
_diffrn_reflns_limit_l_max 16
_diffrn_reflns_limit_l_min -16
_diffrn_reflns_number 22027
_diffrn_reflns_theta_full 67.0632
_diffrn_reflns_theta_max 67.06
_diffrn_reflns_theta_min 3.51
_diffrn_source 'fine-focus sealed X-ray tube'
_diffrn_source_type 'Enhance (Cu) X-ray Source'
_exptl_absorpt_coefficient_mu 0.791
_exptl_absorpt_correction_T_max 1.00000
_exptl_absorpt_correction_T_min 0.66635
_exptl_absorpt_correction_type multi-scan
_exptl_absorpt_process_details
;
CrysAlisPro 1.171.39.32a (Rigaku Oxford Diffraction, 2017)
Empirical absorption correction using spherical harmonics,
 implemented in SCALE3 ABSPACK scaling algorithm.
;
_exptl_crystal_colour 'clear light colourless'
_exptl_crystal_colour_lustre clear
_exptl_crystal_colour_modifier light
_exptl_crystal_colour_primary colourless
_exptl_crystal_density_diffrn 1.3248
_exptl_crystal_description block
_exptl_crystal_F_000 437.5210
_exptl_crystal_size_max 0.42
_exptl_crystal_size_mid 0.36
_exptl_crystal_size_min 0.32
_refine_diff_density_max 0.2376
_refine_diff_density_min -0.1534
_refine_diff_density_rms 0.0323
_refine_ls_d_res_high 0.8371
_refine_ls_d_res_low 12.5878
_refine_ls_goodness_of_fit_ref 1.0394
_refine_ls_hydrogen_treatment constr
_refine_ls_matrix_type full
_refine_ls_number_constraints 43
_refine_ls_number_parameters 274
_refine_ls_number_reflns 3656
_refine_ls_number_restraints 0
_refine_ls_restrained_S_all 1.0394
_refine_ls_R_factor_all 0.0336
_refine_ls_R_factor_gt 0.0317
_refine_ls_shift/su_max 0.0001
_refine_ls_shift/su_mean 0.0000
_refine_ls_structure_factor_coef Fsqd
_refine_ls_weighting_details 'w=1/[\s^2^(Fo^2^)+(0.0340P)^2^+0.3059P] where P=(Fo^2^+2Fc^2^)/3'
_refine_ls_weighting_scheme calc
_refine_ls_wR_factor_gt 0.0778
_refine_ls_wR_factor_ref 0.0792
_reflns_Friedel_coverage 0.0
_reflns_limit_h_max 10
_reflns_limit_h_min -10
_reflns_limit_k_max 11
_reflns_limit_k_min -11
_reflns_limit_l_max 15
_reflns_limit_l_min 0
_reflns_number_gt 3414
_reflns_number_total 3656
_reflns_threshold_expression I>=2u(I)
_cod_data_source_file d3sc02485g2.cif
_cod_data_source_block exp_3027
_cod_depositor_comments 'Adding full bibliography for 1569539--1569545.cif.'
_cod_database_code 1569545
_reflns_odcompleteness_completeness 99.70
_reflns_odcompleteness_iscentric 1
_reflns_odcompleteness_theta 66.97
_olex2_refinement_description
;
1. Fixed Uiso
 At 1.2 times of:
  All C(H) groups, All C(H,H) groups, All N(H) groups
 At 1.5 times of:
  All C(H,H,H) groups
2.a Riding coordinates:
 N1(H1)
2.b Ternary CH refined with riding coordinates:
 C1(H1a), C2(H2), C4(H4)
2.c Secondary CH2 refined with riding coordinates:
 C9(H9a,H9b)
2.d Aromatic/amide H refined with riding coordinates:
 C23(H23), C22(H22), C21(H21), C20(H20), C19(H19), C16(H16), C15(H15),
 C14(H14), C13(H13), C12(H12)
2.e Idealised Me refined as rotating group:
 C6(H6a,H6b,H6c), C8(H8a,H8b,H8c), C11(H11a,H11b,H11c)
;
_olex2_submission_special_instructions 'No special instructions were received'
_oxdiff_exptl_absorpt_empirical_details
;
Empirical correction (ABSPACK) includes:
- Absorption correction using spherical harmonics
- Frame scaling
;
_oxdiff_exptl_absorpt_empirical_full_max 2.140
_oxdiff_exptl_absorpt_empirical_full_min 0.514

loop_
_space_group_symop_id
_space_group_symop_operation_xyz
1 x,y,z
2 -x,-y,-z

loop_
_atom_site_label
_atom_site_type_symbol
_atom_site_fract_x
_atom_site_fract_y
_atom_site_fract_z
_atom_site_U_iso_or_equiv
_atom_site_adp_type
_atom_site_occupancy
_atom_site_refinement_flags_posn
O1 O 0.40504(10) 0.84108(10) 0.10570(7) 0.0343(2) Uani 1.000000 .
O2 O 0.19058(9) 0.76528(9) 0.13488(7) 0.02923(19) Uani 1.000000 .
O3 O 0.48638(10) 0.74456(9) 0.36689(7) 0.0299(2) Uani 1.000000 .
O4 O 0.23055(10) 0.80814(9) 0.34671(6) 0.0307(2) Uani 1.000000 .
O5 O 0.27918(11) 0.54007(10) 0.49235(7) 0.0359(2) Uani 1.000000 .
O6 O 0.18833(10) 0.37359(9) 0.43909(6) 0.0303(2) Uani 1.000000 .
N1 N 0.61967(11) 0.54892(11) 0.10441(7) 0.0271(2) Uani 1.000000 .
C1 C 0.70759(13) 0.50770(12) 0.18939(9) 0.0234(2) Uani 1.000000 .
C2 C 0.59127(13) 0.45835(12) 0.27653(8) 0.0222(2) Uani 1.000000 .
C3 C 0.41851(13) 0.57050(12) 0.27190(8) 0.0220(2) Uani 1.000000 .
C4 C 0.44315(13) 0.59256(12) 0.14963(8) 0.0229(2) Uani 1.000000 .
C5 C 0.34726(13) 0.74737(13) 0.12700(8) 0.0246(2) Uani 1.000000 .
C6 C 0.08213(16) 0.91319(15) 0.12613(12) 0.0393(3) Uani 1.000000 .
C7 C 0.38629(13) 0.71413(12) 0.33480(8) 0.0235(2) Uani 1.000000 .
C8 C 0.19602(17) 0.95140(14) 0.39588(11) 0.0410(3) Uani 1.000000 .
C9 C 0.27522(13) 0.51618(13) 0.30919(9) 0.0252(2) Uani 1.000000 .
C10 C 0.25009(13) 0.48035(13) 0.42338(9) 0.0253(2) Uani 1.000000 .
C11 C 0.16887(16) 0.32370(15) 0.54490(10) 0.0362(3) Uani 1.000000 .
C12 C 0.61631(14) 0.23366(13) 0.16543(9) 0.0268(2) Uani 1.000000 .
C13 C 0.61758(14) 0.09200(13) 0.15824(10) 0.0312(3) Uani 1.000000 .
C14 C 0.60989(15) 0.01349(14) 0.24758(11) 0.0362(3) Uani 1.000000 .
C15 C 0.60349(16) 0.07701(14) 0.34383(11) 0.0377(3) Uani 1.000000 .
C16 C 0.60242(15) 0.21864(14) 0.35128(9) 0.0304(3) Uani 1.000000 .
C17 C 0.60639(13) 0.30017(12) 0.26252(9) 0.0234(2) Uani 1.000000 .
C18 C 0.88209(13) 0.39839(12) 0.15097(9) 0.0238(2) Uani 1.000000 .
C19 C 0.95509(14) 0.35573(13) 0.04409(9) 0.0273(3) Uani 1.000000 .
C20 C 1.11988(15) 0.26473(14) 0.01098(10) 0.0315(3) Uani 1.000000 .
C21 C 1.21363(15) 0.21562(13) 0.08361(11) 0.0329(3) Uani 1.000000 .
C22 C 1.14105(15) 0.25634(13) 0.19078(11) 0.0322(3) Uani 1.000000 .
C23 C 0.97688(14) 0.34664(13) 0.22441(10) 0.0287(3) Uani 1.000000 .
H23 H 0.92832(14) 0.37360(13) 0.29803(10) 0.0344(3) Uiso 1.000000 R
H22 H 1.20429(15) 0.22210(13) 0.24144(11) 0.0387(3) Uiso 1.000000 R
H21 H 1.32653(15) 0.15466(13) 0.06050(11) 0.0395(3) Uiso 1.000000 R
H20 H 1.16840(15) 0.23610(14) -0.06244(10) 0.0378(3) Uiso 1.000000 R
H19 H 0.89214(14) 0.38886(13) -0.00685(9) 0.0327(3) Uiso 1.000000 R
H16 H 0.59894(15) 0.26064(14) 0.41769(9) 0.0365(3) Uiso 1.000000 R
H15 H 0.59982(16) 0.02310(14) 0.40520(11) 0.0453(4) Uiso 1.000000 R
H14 H 0.60900(15) -0.08313(14) 0.24289(11) 0.0434(4) Uiso 1.000000 R
H13 H 0.62376(14) 0.04851(13) 0.09170(10) 0.0375(3) Uiso 1.000000 R
H12 H 0.62227(14) 0.28632(13) 0.10351(9) 0.0321(3) Uiso 1.000000 R
H1a H 0.71377(13) 0.59905(12) 0.21868(9) 0.0281(3) Uiso 1.000000 R
H2 H 0.61146(13) 0.47500(12) 0.34693(8) 0.0266(3) Uiso 1.000000 R
H4 H 0.40380(13) 0.52379(12) 0.11734(8) 0.0275(3) Uiso 1.000000 R
H6a H 0.1111(8) 0.9405(4) 0.0533(2) 0.0590(5) Uiso 1.000000 GR
H6b H -0.03203(19) 0.9178(3) 0.1437(8) 0.0590(5) Uiso 1.000000 GR
H6c H 0.0939(9) 0.9814(2) 0.1754(6) 0.0590(5) Uiso 1.000000 GR
H8a H 0.2776(8) 0.9916(5) 0.3581(5) 0.0614(5) Uiso 1.000000 GR
H8b H 0.0857(5) 1.0171(4) 0.3926(7) 0.0614(5) Uiso 1.000000 GR
H8c H 0.2014(13) 0.9427(2) 0.4703(2) 0.0614(5) Uiso 1.000000 GR
H9a H 0.17286(13) 0.59278(13) 0.29968(9) 0.0302(3) Uiso 1.000000 R
H9b H 0.29634(13) 0.42735(13) 0.26393(9) 0.0302(3) Uiso 1.000000 R
H11a H 0.1131(11) 0.2530(8) 0.5504(3) 0.0543(4) Uiso 1.000000 GR
H11b H 0.27737(17) 0.2764(10) 0.5594(3) 0.0543(4) Uiso 1.000000 GR
H11c H 0.1029(10) 0.4078(2) 0.59675(11) 0.0543(4) Uiso 1.000000 GR
H1 H 0.64026(11) 0.62011(11) 0.07172(7) 0.0325(3) Uiso 1.000000 R

loop_
_atom_site_aniso_label
_atom_site_aniso_U_11
_atom_site_aniso_U_22
_atom_site_aniso_U_33
_atom_site_aniso_U_12
_atom_site_aniso_U_13
_atom_site_aniso_U_23
O1 0.0300(4) 0.0316(5) 0.0423(5) -0.0131(4) -0.0082(4) 0.0112(4)
O2 0.0238(4) 0.0301(4) 0.0357(4) -0.0088(3) -0.0125(3) 0.0043(3)
O3 0.0288(4) 0.0290(4) 0.0338(4) -0.0121(3) -0.0086(3) -0.0015(3)
O4 0.0252(4) 0.0297(5) 0.0319(4) -0.0046(3) -0.0051(3) -0.0034(3)
O5 0.0444(5) 0.0453(5) 0.0262(4) -0.0262(4) -0.0088(4) 0.0045(4)
O6 0.0311(4) 0.0341(5) 0.0297(4) -0.0178(4) -0.0057(3) 0.0075(3)
N1 0.0219(5) 0.0319(5) 0.0250(5) -0.0084(4) -0.0039(4) 0.0085(4)
C1 0.0225(5) 0.0240(6) 0.0243(5) -0.0096(4) -0.0051(4) 0.0027(4)
C2 0.0211(5) 0.0251(6) 0.0211(5) -0.0088(4) -0.0058(4) 0.0025(4)
C3 0.0210(5) 0.0255(6) 0.0206(5) -0.0096(4) -0.0050(4) 0.0031(4)
C4 0.0225(5) 0.0263(6) 0.0206(5) -0.0098(4) -0.0051(4) 0.0023(4)
C5 0.0249(6) 0.0299(6) 0.0195(5) -0.0104(5) -0.0062(4) 0.0030(4)
C6 0.0289(6) 0.0335(7) 0.0534(8) -0.0049(5) -0.0167(6) 0.0063(6)
C7 0.0232(5) 0.0272(6) 0.0194(5) -0.0100(5) -0.0031(4) 0.0048(4)
C8 0.0368(7) 0.0298(7) 0.0455(8) -0.0029(6) -0.0041(6) -0.0080(6)
C9 0.0225(5) 0.0302(6) 0.0249(6) -0.0127(5) -0.0053(4) 0.0031(5)
C10 0.0194(5) 0.0280(6) 0.0278(6) -0.0094(4) -0.0033(4) 0.0027(5)
C11 0.0353(7) 0.0413(8) 0.0344(7) -0.0186(6) -0.0062(5) 0.0151(6)
C12 0.0254(6) 0.0273(6) 0.0268(6) -0.0088(5) -0.0061(4) 0.0021(5)
C13 0.0248(6) 0.0287(6) 0.0377(7) -0.0082(5) -0.0050(5) -0.0049(5)
C14 0.0303(6) 0.0238(6) 0.0502(8) -0.0111(5) -0.0001(6) 0.0007(6)
C15 0.0393(7) 0.0297(7) 0.0390(7) -0.0117(6) -0.0019(6) 0.0121(5)
C16 0.0320(6) 0.0303(6) 0.0264(6) -0.0097(5) -0.0051(5) 0.0047(5)
C17 0.0194(5) 0.0248(6) 0.0251(5) -0.0079(4) -0.0046(4) 0.0033(4)
C18 0.0219(5) 0.0215(6) 0.0299(6) -0.0111(4) -0.0051(4) 0.0018(4)
C19 0.0255(6) 0.0283(6) 0.0295(6) -0.0121(5) -0.0058(5) 0.0017(5)
C20 0.0275(6) 0.0296(6) 0.0343(6) -0.0117(5) 0.0004(5) -0.0028(5)
C21 0.0224(6) 0.0250(6) 0.0490(7) -0.0082(5) -0.0048(5) -0.0013(5)
C22 0.0288(6) 0.0275(6) 0.0450(7) -0.0112(5) -0.0163(5) 0.0047(5)
C23 0.0288(6) 0.0274(6) 0.0314(6) -0.0115(5) -0.0083(5) 0.0006(5)

loop_
_atom_type_symbol
_atom_type_scat_dispersion_real
_atom_type_scat_dispersion_imag
_atom_type_scat_Cromer_Mann_a1
_atom_type_scat_Cromer_Mann_a2
_atom_type_scat_Cromer_Mann_a3
_atom_type_scat_Cromer_Mann_a4
_atom_type_scat_Cromer_Mann_b1
_atom_type_scat_Cromer_Mann_b2
_atom_type_scat_Cromer_Mann_b3
_atom_type_scat_Cromer_Mann_b4
_atom_type_scat_Cromer_Mann_c
_atom_type_scat_source
_atom_type_scat_dispersion_source
H 0.00000 0.00000 0.49300 0.32291 0.14019 0.04081 10.51090 26.12570 3.14236 57.79970 0.0030380000826 'International Tables Volume C Table 6.1.1.4 (pp. 500-502)' 'Henke, Gullikson and Davis, At. Data and Nucl. Data Tables, 1993, 54, 2'
C 0.01920 0.00962 2.31000 1.02000 1.58860 0.86500 20.84390 10.20750 0.56870 51.65120 0.215599998832 'International Tables Volume C Table 6.1.1.4 (pp. 500-502)' 'Henke, Gullikson and Davis, At. Data and Nucl. Data Tables, 1993, 54, 2'
O 0.05239 0.03377 3.04850 2.28680 1.54630 0.86700 13.27710 5.70110 0.32390 32.90890 0.250800013542 'International Tables Volume C Table 6.1.1.4 (pp. 500-502)' 'Henke, Gullikson and Davis, At. Data and Nucl. Data Tables, 1993, 54, 2'
N 0.03256 0.01839 12.21260 3.13220 2.01250 1.16630 0.00570 9.89330 28.99750 0.58260 -11.5290002823 'International Tables Volume C Table 6.1.1.4 (pp. 500-502)' 'Henke, Gullikson and Davis, At. Data and Nucl. Data Tables, 1993, 54, 2'

loop_
_geom_angle_atom_site_label_1
_geom_angle_atom_site_label_2
_geom_angle_atom_site_label_3
_geom_angle
_geom_angle_site_symmetry_1
_geom_angle_site_symmetry_3
_geom_angle_publ_flag
C6 O2 C5 115.85(10) . . ?
C8 O4 C7 114.58(9) . . ?
C11 O6 C10 115.65(9) . . ?
C4 N1 C1 109.75(8) . . ?
H1 N1 C1 110.8 . . ?
H1 N1 C4 109.63(6) . . ?
C2 C1 N1 104.20(8) . . ?
C18 C1 N1 113.49(9) . . ?
C18 C1 C2 116.04(9) . . ?
H1a C1 N1 107.57(6) . . ?
H1a C1 C2 107.57(6) . . ?
H1a C1 C18 107.57(6) . . ?
C3 C2 C1 101.92(8) . . ?
C17 C2 C1 115.51(9) . . ?
C17 C2 C3 112.99(9) . . ?
H2 C2 C1 108.69(6) . . ?
H2 C2 C3 108.69(5) . . ?
H2 C2 C17 108.69(6) . . ?
C4 C3 C2 101.98(8) . . ?
C7 C3 C2 108.61(8) . . ?
C7 C3 C4 110.60(9) . . ?
C9 C3 C2 115.26(9) . . ?
C9 C3 C4 109.01(8) . . ?
C9 C3 C7 111.02(9) . . ?
C3 C4 N1 106.78(8) . . ?
C5 C4 N1 112.72(9) . . ?
C5 C4 C3 112.92(9) . . ?
H4 C4 N1 108.08(6) . . ?
H4 C4 C3 108.08(6) . . ?
H4 C4 C5 108.08(6) . . ?
O2 C5 O1 124.97(11) . . ?
C4 C5 O1 124.40(10) . . ?
C4 C5 O2 110.63(10) . . ?
H6a C6 O2 109.5 . . ?
H6b C6 O2 109.5 . . ?
H6b C6 H6a 109.5 . . ?
H6c C6 O2 109.5 . . ?
H6c C6 H6a 109.5 . . ?
H6c C6 H6b 109.5 . . ?
O4 C7 O3 122.65(10) . . ?
C3 C7 O3 125.70(10) . . ?
C3 C7 O4 111.60(9) . . ?
H8a C8 O4 109.5 . . ?
H8b C8 O4 109.5 . . ?
H8b C8 H8a 109.5 . . ?
H8c C8 O4 109.5 . . ?
H8c C8 H8a 109.5 . . ?
H8c C8 H8b 109.5 . . ?
C10 C9 C3 113.16(9) . . ?
H9a C9 C3 108.95(6) . . ?
H9a C9 C10 108.95(6) . . ?
H9b C9 C3 108.95(6) . . ?
H9b C9 C10 108.95(6) . . ?
H9b C9 H9a 107.8 . . ?
O6 C10 O5 124.00(10) . . ?
C9 C10 O5 125.09(11) . . ?
C9 C10 O6 110.91(9) . . ?
H11a C11 O6 109.5 . . ?
H11b C11 O6 109.5 . . ?
H11b C11 H11a 109.5 . . ?
H11c C11 O6 109.5 . . ?
H11c C11 H11a 109.5 . . ?
H11c C11 H11b 109.5 . . ?
C17 C12 C13 120.89(11) . . ?
H12 C12 C13 119.56(7) . . ?
H12 C12 C17 119.56(7) . . ?
C14 C13 C12 120.28(11) . . ?
H13 C13 C12 119.86(7) . . ?
H13 C13 C14 119.86(7) . . ?
C15 C14 C13 119.40(12) . . ?
H14 C14 C13 120.30(7) . . ?
H14 C14 C15 120.30(8) . . ?
C16 C15 C14 120.47(12) . . ?
H15 C15 C14 119.77(8) . . ?
H15 C15 C16 119.77(8) . . ?
C17 C16 C15 120.76(11) . . ?
H16 C16 C15 119.62(8) . . ?
H16 C16 C17 119.62(7) . . ?
C12 C17 C2 123.03(10) . . ?
C16 C17 C2 118.73(10) . . ?
C16 C17 C12 118.17(11) . . ?
C19 C18 C1 122.05(10) . . ?
C23 C18 C1 119.15(10) . . ?
C23 C18 C19 118.64(10) . . ?
C20 C19 C18 120.44(11) . . ?
H19 C19 C18 119.78(7) . . ?
H19 C19 C20 119.78(7) . . ?
C21 C20 C19 120.72(11) . . ?
H20 C20 C19 119.64(7) . . ?
H20 C20 C21 119.64(7) . . ?
C22 C21 C20 119.20(11) . . ?
H21 C21 C20 120.40(7) . . ?
H21 C21 C22 120.40(7) . . ?
C23 C22 C21 120.42(11) . . ?
H22 C22 C21 119.79(7) . . ?
H22 C22 C23 119.79(7) . . ?
C22 C23 C18 120.57(11) . . ?
H23 C23 C18 119.72(7) . . ?
H23 C23 C22 119.72(7) . . ?

loop_
_geom_bond_atom_site_label_1
_geom_bond_atom_site_label_2
_geom_bond_distance
_geom_bond_site_symmetry_2
_geom_bond_publ_flag
O1 C5 1.2031(14) . ?
O2 C5 1.3324(14) . ?
O2 C6 1.4470(15) . ?
O3 C7 1.2002(14) . ?
O4 C7 1.3444(13) . ?
O4 C8 1.4447(15) . ?
O5 C10 1.2027(14) . ?
O6 C10 1.3378(14) . ?
O6 C11 1.4444(14) . ?
N1 C1 1.4755(14) . ?
N1 C4 1.4566(14) . ?
N1 H1 0.8629 . ?
C1 C2 1.5454(15) . ?
C1 C18 1.5151(15) . ?
C1 H1a 1.0000 . ?
C2 C3 1.5617(14) . ?
C2 C17 1.5126(15) . ?
C2 H2 1.0000 . ?
C3 C4 1.5740(14) . ?
C3 C7 1.5342(15) . ?
C3 C9 1.5345(15) . ?
C4 C5 1.5146(16) . ?
C4 H4 1.0000 . ?
C6 H6a 0.9800 . ?
C6 H6b 0.9800 . ?
C6 H6c 0.9800 . ?
C8 H8a 0.9800 . ?
C8 H8b 0.9800 . ?
C8 H8c 0.9800 . ?
C9 C10 1.5026(15) . ?
C9 H9a 0.9900 . ?
C9 H9b 0.9900 . ?
C11 H11a 0.9800 . ?
C11 H11b 0.9800 . ?
C11 H11c 0.9800 . ?
C12 C13 1.3846(17) . ?
C12 C17 1.3969(16) . ?
C12 H12 0.9500 . ?
C13 C14 1.3838(19) . ?
C13 H13 0.9500 . ?
C14 C15 1.384(2) . ?
C14 H14 0.9500 . ?
C15 C16 1.3852(18) . ?
C15 H15 0.9500 . ?
C16 C17 1.3930(16) . ?
C16 H16 0.9500 . ?
C18 C19 1.3868(16) . ?
C18 C23 1.3976(16) . ?
C19 C20 1.3912(16) . ?
C19 H19 0.9500 . ?
C20 C21 1.3797(18) . ?
C20 H20 0.9500 . ?
C21 C22 1.3870(19) . ?
C21 H21 0.9500 . ?
C22 C23 1.3856(17) . ?
C22 H22 0.9500 . ?
C23 H23 0.9500 . ?
